data_4309584
loop_
_publ_author_name
'Zhong-Ming Sun'
'Jiang-Gao Mao'
'Da-Chun Pan'

_publ_section_title
;
Novel Corrugated In9 Anionic Layer in Li2Y5In9: Square Pyramidal
In5 Clusters Interconnected by Unusual Butterfly In4 Clusters
;
_journal_name_full 'Inorganic Chemistry'
_journal_page_first 6545
_journal_page_last 6549
_journal_paper_doi 10.1021/ic050462j
_journal_volume 44
_journal_year 2005
_chemical_formula_sum 'In9 Li2 Y5'
_chemical_formula_weight 1491.81
_chemical_name_systematic
; 
 ? 
;
_space_group_IT_number 129
_symmetry_cell_setting tetragonal
_symmetry_space_group_name_Hall '-P 4a 2a'
_symmetry_space_group_name_H-M 'P 4/n m m :2'
_atom_sites_solution_hydrogens geom
_atom_sites_solution_primary direct
_atom_sites_solution_secondary difmap
_audit_creation_method SHELXL-97
_cell_angle_alpha 90.00
_cell_angle_beta 90.00
_cell_angle_gamma 90.00
_cell_formula_units_Z 4
_cell_length_a 10.1242(4)
_cell_length_b 10.1242(4)
_cell_length_c 15.1091(10)
_cell_measurement_temperature 293(2)
_cell_volume 1548.67(13)
_computing_structure_refinement 'SHELXL-97 (Sheldrick, 1997)'
_computing_structure_solution 'SHELXS-97 (Sheldrick, 1990)'
_diffrn_ambient_temperature 293(2)
_diffrn_measured_fraction_theta_full 0.995
_diffrn_measured_fraction_theta_max 0.995
_diffrn_measurement_device_type 'Rigaku Mercury CCD'
_diffrn_measurement_method 'narrow frame method'
_diffrn_radiation_monochromator graphite
_diffrn_radiation_source 'fine-focus sealed tube'
_diffrn_radiation_type MoK\a
_diffrn_radiation_wavelength 0.71073
_diffrn_reflns_av_R_equivalents 0.0471
_diffrn_reflns_av_sigmaI/netI 0.0188
_diffrn_reflns_limit_h_max 12
_diffrn_reflns_limit_h_min -13
_diffrn_reflns_limit_k_max 10
_diffrn_reflns_limit_k_min -13
_diffrn_reflns_limit_l_max 19
_diffrn_reflns_limit_l_min -19
_diffrn_reflns_number 11904
_diffrn_reflns_theta_full 27.53
_diffrn_reflns_theta_max 27.53
_diffrn_reflns_theta_min 3.15
_diffrn_standards_interval_time <1.0%
_exptl_absorpt_coefficient_mu 31.556
_exptl_absorpt_correction_T_max 1.0
_exptl_absorpt_correction_T_min 0.47
_exptl_absorpt_correction_type 'Multi-Scan Method'
_exptl_crystal_colour silver_gray
_exptl_crystal_density_diffrn 6.398
_exptl_crystal_density_method 'not measured'
_exptl_crystal_description brick
_exptl_crystal_F_000 2568
_exptl_crystal_size_max 0.12
_exptl_crystal_size_mid 0.12
_exptl_crystal_size_min 0.06
_refine_diff_density_max 2.279
_refine_diff_density_min -1.851
_refine_diff_density_rms 0.222
_refine_ls_extinction_coef 0.00060(3)
_refine_ls_extinction_expression Fc^*^=kFc[1+0.001xFc^2^\l^3^/sin(2\q)]^-1/4^
_refine_ls_extinction_method SHELXL
_refine_ls_goodness_of_fit_ref 1.157
_refine_ls_hydrogen_treatment mixed
_refine_ls_matrix_type full
_refine_ls_number_parameters 58
_refine_ls_number_reflns 1072
_refine_ls_number_restraints 0
_refine_ls_restrained_S_all 1.157
_refine_ls_R_factor_all 0.0383
_refine_ls_R_factor_gt 0.0319
_refine_ls_shift/su_max 0.001
_refine_ls_shift/su_mean 0.000
_refine_ls_structure_factor_coef Fsqd
_refine_ls_weighting_details 'calc w=1/[\s^2^(Fo^2^)+(0.0115P)^2^+23.8463P] where P=(Fo^2^+2Fc^2^)/3'
_refine_ls_weighting_scheme calc
_refine_ls_wR_factor_gt 0.0516
_refine_ls_wR_factor_ref 0.0535
_reflns_number_gt 978
_reflns_number_total 1072
_reflns_threshold_expression >2sigma(I)
_cod_data_source_file ic050462jsi20050516_111701.cif
_cod_data_source_block Y5Li2In9
_cod_original_sg_symbol_H-M 'P 4/n m m'
_cod_database_code 4309584

loop_
_symmetry_equiv_pos_as_xyz
'x, y, z'
'-x+1/2, -y+1/2, z'
'-y+1/2, x, z'
'y, -x+1/2, z'
'-x, y+1/2, -z'
'x+1/2, -y, -z'
'y+1/2, x+1/2, -z'
'-y, -x, -z'
'-x, -y, -z'
'x-1/2, y-1/2, -z'
'y-1/2, -x, -z'
'-y, x-1/2, -z'
'x, -y-1/2, z'
'-x-1/2, y, z'
'-y-1/2, -x-1/2, z'
'y, x, z'

loop_
_atom_site_label
_atom_site_type_symbol
_atom_site_fract_x
_atom_site_fract_y
_atom_site_fract_z
_atom_site_U_iso_or_equiv
_atom_site_adp_type
_atom_site_occupancy
_atom_site_symmetry_multiplicity
_atom_site_calc_flag
_atom_site_refinement_flags
_atom_site_disorder_assembly
_atom_site_disorder_group
Y1 Y 0.2500 0.2500 0.16840(17) 0.0215(5) Uani 1 8 d S . .
Y2 Y 0.46902(6) 0.03098(6) 0.37336(5) 0.00798(19) Uani 1 2 d S . .
Y3 Y 0.53315(6) 0.96685(6) 0.12746(5) 0.00757(19) Uani 1 2 d S . .
Y4 Y 0.7500 0.7500 0.30547(15) 0.0157(4) Uani 1 8 d S . .
Li1 Li 0.7500 0.2500 0.101(2) 0.028(6) Uani 1 4 d S . .
Li2 Li 0.7500 0.2500 0.4089(17) 0.028(6) Uani 1 4 d S . .
In1 In 0.49915(7) 0.2500 0.02488(4) 0.01394(17) Uani 1 2 d S . .
In2 In 0.2500 0.2500 0.38062(11) 0.0169(3) Uani 1 8 d S . .
In3 In 0.54187(7) 0.2500 0.23115(4) 0.00979(17) Uani 1 2 d S . .
In4 In 0.47789(7) 0.2500 0.52770(4) 0.01143(16) Uani 1 2 d S . .
In5 In 0.7500 0.7500 0.09460(11) 0.0174(3) Uani 1 8 d S . .
In6 In 0.7500 0.45008(7) 0.26867(4) 0.00976(17) Uani 1 2 d S . .

loop_
_atom_site_aniso_label
_atom_site_aniso_U_11
_atom_site_aniso_U_22
_atom_site_aniso_U_33
_atom_site_aniso_U_23
_atom_site_aniso_U_13
_atom_site_aniso_U_12
Y1 0.0122(6) 0.0122(6) 0.0402(14) 0.000 0.000 0.000
Y2 0.0082(3) 0.0082(3) 0.0075(4) -0.0007(2) 0.0007(2) 0.0002(4)
Y3 0.0076(3) 0.0076(3) 0.0074(4) -0.0001(2) 0.0001(2) -0.0008(4)
Y4 0.0109(6) 0.0109(6) 0.0254(11) 0.000 0.000 0.000
Li1 0.008(13) 0.035(17) 0.040(16) 0.000 0.000 0.000
Li2 0.037(18) 0.036(18) 0.012(12) 0.000 0.000 0.000
In1 0.0218(4) 0.0110(3) 0.0090(3) 0.000 -0.0040(3) 0.000
In2 0.0093(4) 0.0093(4) 0.0323(9) 0.000 0.000 0.000
In3 0.0124(4) 0.0066(3) 0.0103(3) 0.000 0.0002(3) 0.000
In4 0.0172(4) 0.0086(3) 0.0085(3) 0.000 -0.0025(3) 0.000
In5 0.0085(4) 0.0085(4) 0.0354(9) 0.000 0.000 0.000
In6 0.0071(3) 0.0120(4) 0.0102(3) 0.0000(3) 0.000 0.000

loop_
_atom_type_symbol
_atom_type_description
_atom_type_scat_dispersion_real
_atom_type_scat_dispersion_imag
_atom_type_scat_source
Li Li -0.0003 0.0001 'International Tables Vol C Tables 4.2.6.8 and 6.1.1.4'
Y Y -2.7962 3.5667 'International Tables Vol C Tables 4.2.6.8 and 6.1.1.4'
In In -0.7276 1.3100 'International Tables Vol C Tables 4.2.6.8 and 6.1.1.4'

loop_
_geom_angle_atom_site_label_1
_geom_angle_atom_site_label_2
_geom_angle_atom_site_label_3
_geom_angle
_geom_angle_site_symmetry_1
_geom_angle_site_symmetry_3
_geom_angle_publ_flag
In3 Y1 In3 84.64(3) 4 . ?
In3 Y1 In3 144.42(9) 4 3 ?
In3 Y1 In3 84.64(3) . 3 ?
In3 Y1 In3 84.64(3) 4 2 ?
In3 Y1 In3 144.42(9) . 2 ?
In3 Y1 In3 84.64(3) 3 2 ?
In3 Y1 In2 72.21(5) 4 . ?
In3 Y1 In2 72.21(5) . . ?
In3 Y1 In2 72.21(5) 3 . ?
In3 Y1 In2 72.21(5) 2 . ?
In3 Y1 In1 58.47(2) 4 4 ?
In3 Y1 In1 101.49(2) . 4 ?
In3 Y1 In1 157.10(8) 3 4 ?
In3 Y1 In1 101.49(2) 2 4 ?
In2 Y1 In1 130.68(3) . 4 ?
In3 Y1 In1 101.49(2) 4 2 ?
In3 Y1 In1 157.10(8) . 2 ?
In3 Y1 In1 101.49(2) 3 2 ?
In3 Y1 In1 58.47(2) 2 2 ?
In2 Y1 In1 130.68(3) . 2 ?
In1 Y1 In1 64.85(4) 4 2 ?
In3 Y1 In1 101.49(2) 4 . ?
In3 Y1 In1 58.47(2) . . ?
In3 Y1 In1 101.49(2) 3 . ?
In3 Y1 In1 157.10(8) 2 . ?
In2 Y1 In1 130.68(3) . . ?
In1 Y1 In1 64.85(4) 4 . ?
In1 Y1 In1 98.63(7) 2 . ?
In3 Y1 In1 157.10(8) 4 3 ?
In3 Y1 In1 101.49(2) . 3 ?
In3 Y1 In1 58.47(2) 3 3 ?
In3 Y1 In1 101.49(2) 2 3 ?
In2 Y1 In1 130.68(3) . 3 ?
In1 Y1 In1 98.63(7) 4 3 ?
In1 Y1 In1 64.85(4) 2 3 ?
In1 Y1 In1 64.85(4) . 3 ?
In2 Y2 In3 72.19(3) . 4 ?
In2 Y2 In3 72.19(3) . . ?
In3 Y2 In3 82.32(3) 4 . ?
In2 Y2 In4 60.50(3) . . ?
In3 Y2 In4 132.05(3) 4 . ?
In3 Y2 In4 90.155(19) . . ?
In2 Y2 In4 60.50(3) . 4 ?
In3 Y2 In4 90.155(19) 4 4 ?
In3 Y2 In4 132.05(3) . 4 ?
In4 Y2 In4 60.90(3) . 4 ?
In2 Y2 In4 135.85(3) . 12_656 ?
In3 Y2 In4 151.89(3) 4 12_656 ?
In3 Y2 In4 102.880(19) . 12_656 ?
In4 Y2 In4 75.93(2) . 12_656 ?
In4 Y2 In4 105.34(2) 4 12_656 ?
In2 Y2 In4 135.85(3) . 9_656 ?
In3 Y2 In4 102.880(19) 4 9_656 ?
In3 Y2 In4 151.89(3) . 9_656 ?
In4 Y2 In4 105.34(2) . 9_656 ?
In4 Y2 In4 75.93(2) 4 9_656 ?
In4 Y2 In4 60.10(3) 12_656 9_656 ?
In2 Y2 In6 126.29(3) . 4 ?
In3 Y2 In6 55.100(18) 4 4 ?
In3 Y2 In6 107.14(3) . 4 ?
In4 Y2 In6 162.56(3) . 4 ?
In4 Y2 In6 106.653(18) 4 4 ?
In4 Y2 In6 97.47(3) 12_656 4 ?
In4 Y2 In6 58.031(19) 9_656 4 ?
In2 Y2 In6 126.29(3) . 2_655 ?
In3 Y2 In6 107.14(3) 4 2_655 ?
In3 Y2 In6 55.100(18) . 2_655 ?
In4 Y2 In6 106.653(18) . 2_655 ?
In4 Y2 In6 162.56(3) 4 2_655 ?
In4 Y2 In6 58.031(19) 12_656 2_655 ?
In4 Y2 In6 97.47(3) 9_656 2_655 ?
In6 Y2 In6 82.37(3) 4 2_655 ?
In2 Y2 Li2 96.69(3) . . ?
In3 Y2 Li2 141.8(4) 4 . ?
In3 Y2 Li2 59.6(4) . . ?
In4 Y2 Li2 56.8(3) . . ?
In4 Y2 Li2 116.6(4) 4 . ?
In4 Y2 Li2 49.6(2) 12_656 . ?
In4 Y2 Li2 109.6(2) 9_656 . ?
In6 Y2 Li2 130.4(2) 4 . ?
In6 Y2 Li2 49.8(3) 2_655 . ?
In2 Y2 Li2 96.69(3) . 3_545 ?
In3 Y2 Li2 59.6(4) 4 3_545 ?
In3 Y2 Li2 141.8(4) . 3_545 ?
In4 Y2 Li2 116.6(4) . 3_545 ?
In4 Y2 Li2 56.8(3) 4 3_545 ?
In4 Y2 Li2 109.6(2) 12_656 3_545 ?
In4 Y2 Li2 49.6(2) 9_656 3_545 ?
In6 Y2 Li2 49.8(3) 4 3_545 ?
In6 Y2 Li2 130.4(2) 2_655 3_545 ?
Li2 Y2 Li2 158.0(6) . 3_545 ?
In2 Y2 Y3 105.88(4) . 1_545 ?
In3 Y2 Y3 54.690(17) 4 1_545 ?
In3 Y2 Y3 54.690(17) . 1_545 ?
In4 Y2 Y3 144.623(19) . 1_545 ?
In4 Y2 Y3 144.623(19) 4 1_545 ?
In4 Y2 Y3 105.62(3) 12_656 1_545 ?
In4 Y2 Y3 105.62(3) 9_656 1_545 ?
In6 Y2 Y3 52.482(17) 4 1_545 ?
In6 Y2 Y3 52.482(17) 2_655 1_545 ?
Li2 Y2 Y3 96.5(4) . 1_545 ?
Li2 Y2 Y3 96.5(4) 3_545 1_545 ?
In5 Y3 In6 78.95(3) . 2_665 ?
In5 Y3 In6 78.95(3) . 4_565 ?
In6 Y3 In6 85.11(3) 2_665 4_565 ?
In5 Y3 In1 58.56(3) . 9_665 ?
In6 Y3 In1 137.42(3) 2_665 9_665 ?
In6 Y3 In1 88.962(18) 4_565 9_665 ?
In5 Y3 In1 58.56(3) . 12_665 ?
In6 Y3 In1 88.962(18) 2_665 12_665 ?
In6 Y3 In1 137.42(3) 4_565 12_665 ?
In1 Y3 In1 67.81(3) 9_665 12_665 ?
In5 Y3 In3 132.02(3) . 1_565 ?
In6 Y3 In3 55.026(18) 2_665 1_565 ?
In6 Y3 In3 106.95(3) 4_565 1_565 ?
In1 Y3 In3 161.82(3) 9_665 1_565 ?
In1 Y3 In3 103.699(18) 12_665 1_565 ?
In5 Y3 In3 132.02(3) . 4_565 ?
In6 Y3 In3 106.95(3) 2_665 4_565 ?
In6 Y3 In3 55.026(18) 4_565 4_565 ?
In1 Y3 In3 103.699(18) 9_665 4_565 ?
In1 Y3 In3 161.82(3) 12_665 4_565 ?
In3 Y3 In3 79.49(3) 1_565 4_565 ?
In5 Y3 In1 127.55(3) . 4_565 ?
In6 Y3 In1 153.50(3) 2_665 4_565 ?
In6 Y3 In1 99.134(19) 4_565 4_565 ?
In1 Y3 In1 69.04(3) 9_665 4_565 ?
In1 Y3 In1 104.44(2) 12_665 4_565 ?
In3 Y3 In1 99.10(3) 1_565 4_565 ?
In3 Y3 In1 57.465(19) 4_565 4_565 ?
In5 Y3 In1 127.55(3) . 1_565 ?
In6 Y3 In1 99.134(19) 2_665 1_565 ?
In6 Y3 In1 153.50(3) 4_565 1_565 ?
In1 Y3 In1 104.44(2) 9_665 1_565 ?
In1 Y3 In1 69.04(3) 12_665 1_565 ?
In3 Y3 In1 57.465(19) 1_565 1_565 ?
In3 Y3 In1 99.10(3) 4_565 1_565 ?
In1 Y3 In1 65.95(3) 4_565 1_565 ?
In5 Y3 Li1 96.41(9) . 3 ?
In6 Y3 Li1 141.2(5) 2_665 3 ?
In6 Y3 Li1 56.4(4) 4_565 3 ?
In1 Y3 Li1 54.9(4) 9_665 3 ?
In1 Y3 Li1 121.6(5) 12_665 3 ?
In3 Y3 Li1 127.2(3) 1_565 3 ?
In3 Y3 Li1 49.0(4) 4_565 3 ?
In1 Y3 Li1 47.3(3) 4_565 3 ?
In1 Y3 Li1 113.2(3) 1_565 3 ?
In5 Y3 Li1 96.41(9) . 1_565 ?
In6 Y3 Li1 56.4(4) 2_665 1_565 ?
In6 Y3 Li1 141.2(5) 4_565 1_565 ?
In1 Y3 Li1 121.6(5) 9_665 1_565 ?
In1 Y3 Li1 54.9(4) 12_665 1_565 ?
In3 Y3 Li1 49.0(4) 1_565 1_565 ?
In3 Y3 Li1 127.2(3) 4_565 1_565 ?
In1 Y3 Li1 113.2(3) 4_565 1_565 ?
In1 Y3 Li1 47.3(3) 1_565 1_565 ?
Li1 Y3 Li1 160.3(6) 3 1_565 ?
In5 Y3 Y2 112.97(4) . 1_565 ?
In6 Y3 Y2 54.548(17) 2_665 1_565 ?
In6 Y3 Y2 54.548(17) 4_565 1_565 ?
In1 Y3 Y2 142.935(17) 9_665 1_565 ?
In1 Y3 Y2 142.935(17) 12_665 1_565 ?
In3 Y3 Y2 52.439(17) 1_565 1_565 ?
In3 Y3 Y2 52.439(17) 4_565 1_565 ?
In1 Y3 Y2 107.03(3) 4_565 1_565 ?
In1 Y3 Y2 107.03(3) 1_565 1_565 ?
Li1 Y3 Y2 94.3(5) 3 1_565 ?
Li1 Y3 Y2 94.3(5) 1_565 1_565 ?
In6 Y4 In6 88.141(15) 4_565 . ?
In6 Y4 In6 159.25(9) 4_565 3_655 ?
In6 Y4 In6 88.141(15) . 3_655 ?
In6 Y4 In6 88.141(15) 4_565 2_665 ?
In6 Y4 In6 159.25(9) . 2_665 ?
In6 Y4 In6 88.141(15) 3_655 2_665 ?
In6 Y4 In5 79.62(4) 4_565 . ?
In6 Y4 In5 79.62(4) . . ?
In6 Y4 In5 79.62(4) 3_655 . ?
In6 Y4 In5 79.62(4) 2_665 . ?
In6 Y4 In4 142.85(7) 4_565 10_666 ?
In6 Y4 In4 97.64(3) . 10_666 ?
In6 Y4 In4 57.91(2) 3_655 10_666 ?
In6 Y4 In4 97.64(3) 2_665 10_666 ?
In5 Y4 In4 137.53(3) . 10_666 ?
In6 Y4 In4 97.64(3) 4_565 12_666 ?
In6 Y4 In4 142.85(7) . 12_666 ?
In6 Y4 In4 97.64(3) 3_655 12_666 ?
In6 Y4 In4 57.91(2) 2_665 12_666 ?
In5 Y4 In4 137.53(3) . 12_666 ?
In4 Y4 In4 57.04(3) 10_666 12_666 ?
In6 Y4 In4 97.64(3) 4_565 11_666 ?
In6 Y4 In4 57.91(2) . 11_666 ?
In6 Y4 In4 97.64(3) 3_655 11_666 ?
In6 Y4 In4 142.85(7) 2_665 11_666 ?
In5 Y4 In4 137.53(3) . 11_666 ?
In4 Y4 In4 57.04(3) 10_666 11_666 ?
In4 Y4 In4 84.94(6) 12_666 11_666 ?
In6 Y4 In4 57.91(2) 4_565 9_666 ?
In6 Y4 In4 97.64(3) . 9_666 ?
In6 Y4 In4 142.85(7) 3_655 9_666 ?
In6 Y4 In4 97.64(3) 2_665 9_666 ?
In5 Y4 In4 137.53(3) . 9_666 ?
In4 Y4 In4 84.94(6) 10_666 9_666 ?
In4 Y4 In4 57.04(3) 12_666 9_666 ?
In4 Y4 In4 57.04(3) 11_666 9_666 ?
In1 Li1 In1 131.2(12) . 2_655 ?
In1 Li1 In3 161.4(11) . 2_655 ?
In1 Li1 In3 67.39(14) 2_655 2_655 ?
In1 Li1 In3 67.39(14) . . ?
In1 Li1 In3 161.4(11) 2_655 . ?
In3 Li1 In3 94.0(9) 2_655 . ?
In1 Li1 Li1 65.6(6) . 11_665 ?
In1 Li1 Li1 65.6(6) 2_655 11_665 ?
In3 Li1 Li1 133.0(5) 2_655 11_665 ?
In3 Li1 Li1 133.0(5) . 11_665 ?
In1 Li1 In1 75.7(5) . 12_655 ?
In1 Li1 In1 75.7(5) 2_655 12_655 ?
In3 Li1 In1 114.14(5) 2_655 12_655 ?
In3 Li1 In1 114.14(5) . 12_655 ?
Li1 Li1 In1 53.2(5) 11_665 12_655 ?
In1 Li1 In1 75.7(5) . 11_665 ?
In1 Li1 In1 75.7(5) 2_655 11_665 ?
In3 Li1 In1 114.14(5) 2_655 11_665 ?
In3 Li1 In1 114.14(5) . 11_665 ?
Li1 Li1 In1 53.2(5) 11_665 11_665 ?
In1 Li1 In1 106.3(9) 12_655 11_665 ?
In1 Li1 In6 108.8(4) . . ?
In1 Li1 In6 108.8(4) 2_655 . ?
In3 Li1 In6 57.8(5) 2_655 . ?
In3 Li1 In6 57.8(5) . . ?
Li1 Li1 In6 141.3(4) 11_665 . ?
In1 Li1 In6 165.5(8) 12_655 . ?
In1 Li1 In6 88.19(11) 11_665 . ?
In1 Li1 In6 108.8(4) . 2_655 ?
In1 Li1 In6 108.8(4) 2_655 2_655 ?
In3 Li1 In6 57.8(5) 2_655 2_655 ?
In3 Li1 In6 57.8(5) . 2_655 ?
Li1 Li1 In6 141.3(4) 11_665 2_655 ?
In1 Li1 In6 88.19(11) 12_655 2_655 ?
In1 Li1 In6 165.5(8) 11_665 2_655 ?
In6 Li1 In6 77.3(7) . 2_655 ?
In1 Li1 Y3 126.6(3) . 2_665 ?
In1 Li1 Y3 59.66(3) 2_655 2_665 ?
In3 Li1 Y3 58.88(19) 2_655 2_665 ?
In3 Li1 Y3 111.5(6) . 2_665 ?
Li1 Li1 Y3 96.3(5) 11_665 2_665 ?
In1 Li1 Y3 134.2(6) 12_655 2_665 ?
In1 Li1 Y3 55.55(9) 11_665 2_665 ?
In6 Li1 Y3 54.6(2) . 2_665 ?
In6 Li1 Y3 114.0(7) 2_655 2_665 ?
In1 Li1 Y3 59.66(3) . 1_545 ?
In1 Li1 Y3 126.6(3) 2_655 1_545 ?
In3 Li1 Y3 111.5(6) 2_655 1_545 ?
In3 Li1 Y3 58.88(19) . 1_545 ?
Li1 Li1 Y3 96.3(5) 11_665 1_545 ?
In1 Li1 Y3 55.55(9) 12_655 1_545 ?
In1 Li1 Y3 134.2(6) 11_665 1_545 ?
In6 Li1 Y3 114.0(7) . 1_545 ?
In6 Li1 Y3 54.6(2) 2_655 1_545 ?
Y3 Li1 Y3 167.4(10) 2_665 1_545 ?
In1 Li1 Y3 126.6(3) . 4 ?
In1 Li1 Y3 59.66(3) 2_655 4 ?
In3 Li1 Y3 58.88(19) 2_655 4 ?
In3 Li1 Y3 111.5(6) . 4 ?
Li1 Li1 Y3 96.3(5) 11_665 4 ?
In1 Li1 Y3 55.55(9) 12_655 4 ?
In1 Li1 Y3 134.2(6) 11_665 4 ?
In6 Li1 Y3 114.0(7) . 4 ?
In6 Li1 Y3 54.6(2) 2_655 4 ?
Y3 Li1 Y3 104.21(15) 2_665 4 ?
Y3 Li1 Y3 74.36(9) 1_545 4 ?
Li2 Li2 In4 70.8(5) 11_666 12_656 ?
Li2 Li2 In4 70.8(5) 11_666 11_666 ?
In4 Li2 In4 141.7(10) 12_656 11_666 ?
Li2 Li2 In6 136.3(4) 11_666 2_655 ?
In4 Li2 In6 65.46(13) 12_656 2_655 ?
In4 Li2 In6 152.9(8) 11_666 2_655 ?
Li2 Li2 In6 136.3(4) 11_666 . ?
In4 Li2 In6 152.9(8) 12_656 . ?
In4 Li2 In6 65.46(13) 11_666 . ?
In6 Li2 In6 87.4(7) 2_655 . ?
Li2 Li2 In4 56.9(4) 11_666 2_655 ?
In4 Li2 In4 79.7(4) 12_656 2_655 ?
In4 Li2 In4 79.7(4) 11_666 2_655 ?
In6 Li2 In4 113.24(11) 2_655 2_655 ?
In6 Li2 In4 113.24(11) . 2_655 ?
Li2 Li2 In4 56.9(4) 11_666 . ?
In4 Li2 In4 79.7(4) 12_656 . ?
In4 Li2 In4 79.7(4) 11_666 . ?
In6 Li2 In4 113.24(11) 2_655 . ?
In6 Li2 In4 113.24(11) . . ?
In4 Li2 In4 113.8(8) 2_655 . ?
Li2 Li2 In3 141.9(3) 11_666 . ?
In4 Li2 In3 105.0(3) 12_656 . ?
In4 Li2 In3 105.0(3) 11_666 . ?
In6 Li2 In3 55.3(4) 2_655 . ?
In6 Li2 In3 55.3(4) . . ?
In4 Li2 In3 161.2(7) 2_655 . ?
In4 Li2 In3 84.97(11) . . ?
Li2 Li2 In3 141.9(3) 11_666 2_655 ?
In4 Li2 In3 105.0(3) 12_656 2_655 ?
In4 Li2 In3 105.0(3) 11_666 2_655 ?
In6 Li2 In3 55.3(4) 2_655 2_655 ?
In6 Li2 In3 55.3(4) . 2_655 ?
In4 Li2 In3 84.97(11) 2_655 2_655 ?
In4 Li2 In3 161.2(7) . 2_655 ?
In3 Li2 In3 76.2(5) . 2_655 ?
Li2 Li2 Y2 98.5(4) 11_666 . ?
In4 Li2 Y2 58.264(15) 12_656 . ?
In4 Li2 Y2 128.51(16) 11_666 . ?
In6 Li2 Y2 58.22(17) 2_655 . ?
In6 Li2 Y2 108.3(5) . . ?
In4 Li2 Y2 137.2(4) 2_655 . ?
In4 Li2 Y2 55.02(6) . . ?
In3 Li2 Y2 53.32(18) . . ?
In3 Li2 Y2 111.5(6) 2_655 . ?
Li2 Li2 Y2 98.5(4) 11_666 2_655 ?
In4 Li2 Y2 128.51(16) 12_656 2_655 ?
In4 Li2 Y2 58.264(15) 11_666 2_655 ?
In6 Li2 Y2 108.3(5) 2_655 2_655 ?
In6 Li2 Y2 58.22(17) . 2_655 ?
In4 Li2 Y2 55.02(6) 2_655 2_655 ?
In4 Li2 Y2 137.2(4) . 2_655 ?
In3 Li2 Y2 111.5(6) . 2_655 ?
In3 Li2 Y2 53.32(18) 2_655 2_655 ?
Y2 Li2 Y2 163.1(8) . 2_655 ?
Li2 Li2 Y2 98.5(4) 11_666 4_655 ?
In4 Li2 Y2 58.264(15) 12_656 4_655 ?
In4 Li2 Y2 128.51(16) 11_666 4_655 ?
In6 Li2 Y2 58.22(17) 2_655 4_655 ?
In6 Li2 Y2 108.3(5) . 4_655 ?
In4 Li2 Y2 55.02(6) 2_655 4_655 ?
In4 Li2 Y2 137.2(4) . 4_655 ?
In3 Li2 Y2 111.5(6) . 4_655 ?
In3 Li2 Y2 53.32(18) 2_655 4_655 ?
Y2 Li2 Y2 102.54(15) . 4_655 ?
Y2 Li2 Y2 74.90(10) 2_655 4_655 ?
Li1 In1 In5 168.8(6) . 9_665 ?
Li1 In1 In3 57.7(6) . . ?
In5 In1 In3 133.49(4) 9_665 . ?
Li1 In1 Li1 61.2(11) . 11_665 ?
In5 In1 Li1 107.6(5) 9_665 11_665 ?
In3 In1 Li1 118.9(5) . 11_665 ?
Li1 In1 Y3 113.0(4) . 9_665 ?
In5 In1 Y3 59.86(2) 9_665 9_665 ?
In3 In1 Y3 136.641(17) . 9_665 ?
Li1 In1 Y3 69.5(3) 11_665 9_665 ?
Li1 In1 Y3 113.0(4) . 11_565 ?
In5 In1 Y3 59.86(2) 9_665 11_565 ?
In3 In1 Y3 136.641(17) . 11_565 ?
Li1 In1 Y3 69.5(3) 11_665 11_565 ?
Y3 In1 Y3 86.72(3) 9_665 11_565 ?
Li1 In1 Y3 73.1(2) . 1_545 ?
In5 In1 Y3 111.144(18) 9_665 1_545 ?
In3 In1 Y3 61.124(17) . 1_545 ?
Li1 In1 Y3 101.5(2) 11_665 1_545 ?
Y3 In1 Y3 75.56(2) 9_665 1_545 ?
Y3 In1 Y3 162.14(2) 11_565 1_545 ?
Li1 In1 Y3 73.1(2) . 3_655 ?
In5 In1 Y3 111.144(18) 9_665 3_655 ?
In3 In1 Y3 61.124(17) . 3_655 ?
Li1 In1 Y3 101.5(2) 11_665 3_655 ?
Y3 In1 Y3 162.14(2) 9_665 3_655 ?
Y3 In1 Y3 75.56(2) 11_565 3_655 ?
Y3 In1 Y3 122.04(3) 1_545 3_655 ?
Li1 In1 Y1 114.9(6) . . ?
In5 In1 Y1 76.28(4) 9_665 . ?
In3 In1 Y1 57.22(4) . . ?
Li1 In1 Y1 176.2(5) 11_665 . ?
Y3 In1 Y1 113.06(3) 9_665 . ?
Y3 In1 Y1 113.06(3) 11_565 . ?
Y3 In1 Y1 76.78(2) 1_545 . ?
Y3 In1 Y1 76.78(2) 3_655 . ?
Y2 In2 Y2 176.00(7) 4 3 ?
Y2 In2 Y2 89.930(2) 4 . ?
Y2 In2 Y2 89.930(2) 3 . ?
Y2 In2 Y2 89.930(2) 4 2 ?
Y2 In2 Y2 89.930(2) 3 2 ?
Y2 In2 Y2 176.00(7) . 2 ?
Y2 In2 In4 122.22(4) 4 . ?
Y2 In2 In4 61.005(19) 3 . ?
Y2 In2 In4 61.005(19) . . ?
Y2 In2 In4 122.22(4) 2 . ?
Y2 In2 In4 122.22(4) 4 3 ?
Y2 In2 In4 61.005(19) 3 3 ?
Y2 In2 In4 122.22(4) . 3 ?
Y2 In2 In4 61.005(19) 2 3 ?
In4 In2 In4 61.23(3) . 3 ?
Y2 In2 In4 61.005(19) 4 4 ?
Y2 In2 In4 122.22(4) 3 4 ?
Y2 In2 In4 61.005(19) . 4 ?
Y2 In2 In4 122.22(4) 2 4 ?
In4 In2 In4 61.23(3) . 4 ?
In4 In2 In4 92.15(5) 3 4 ?
Y2 In2 In4 61.005(19) 4 2 ?
Y2 In2 In4 122.22(4) 3 2 ?
Y2 In2 In4 122.22(4) . 2 ?
Y2 In2 In4 61.005(19) 2 2 ?
In4 In2 In4 92.15(5) . 2 ?
In4 In2 In4 61.23(3) 3 2 ?
In4 In2 In4 61.23(3) 4 2 ?
Y2 In2 Y1 88.00(3) 4 . ?
Y2 In2 Y1 88.00(3) 3 . ?
Y2 In2 Y1 88.00(3) . . ?
Y2 In2 Y1 88.00(3) 2 . ?
In4 In2 Y1 133.93(2) . . ?
In4 In2 Y1 133.93(2) 3 . ?
In4 In2 Y1 133.93(2) 4 . ?
In4 In2 Y1 133.93(2) 2 . ?
Li1 In3 In6 67.2(3) . . ?
Li1 In3 In6 67.2(3) . 2_655 ?
In6 In3 In6 85.74(3) . 2_655 ?
Li1 In3 Y1 119.2(5) . . ?
In6 In3 Y1 137.060(15) . . ?
In6 In3 Y1 137.060(15) 2_655 . ?
Li1 In3 In1 54.9(5) . . ?
In6 In3 In1 106.61(2) . . ?
In6 In3 In1 106.61(2) 2_655 . ?
Y1 In3 In1 64.31(5) . . ?
Li1 In3 Y2 129.2(2) . 3 ?
In6 In3 Y2 63.917(19) . 3 ?
In6 In3 Y2 120.71(3) 2_655 3 ?
Y1 In3 Y2 89.17(4) . 3 ?
In1 In3 Y2 129.680(18) . 3 ?
Li1 In3 Y2 129.2(2) . . ?
In6 In3 Y2 120.71(3) . . ?
In6 In3 Y2 63.917(19) 2_655 . ?
Y1 In3 Y2 89.17(4) . . ?
In1 In3 Y2 129.680(18) . . ?
Y2 In3 Y2 88.61(3) 3 . ?
Li1 In3 Y3 72.11(18) . 1_545 ?
In6 In3 Y3 135.01(3) . 1_545 ?
In6 In3 Y3 60.895(19) 2_655 1_545 ?
Y1 In3 Y3 80.09(3) . 1_545 ?
In1 In3 Y3 61.411(18) . 1_545 ?
Y2 In3 Y3 158.58(3) 3 1_545 ?
Y2 In3 Y3 72.871(18) . 1_545 ?
Li1 In3 Y3 72.11(18) . 3_655 ?
In6 In3 Y3 60.895(19) . 3_655 ?
In6 In3 Y3 135.01(3) 2_655 3_655 ?
Y1 In3 Y3 80.09(3) . 3_655 ?
In1 In3 Y3 61.411(18) . 3_655 ?
Y2 In3 Y3 72.871(18) 3 3_655 ?
Y2 In3 Y3 158.58(3) . 3_655 ?
Y3 In3 Y3 122.61(3) 1_545 3_655 ?
Li1 In3 Li2 94.9(5) . . ?
In6 In3 Li2 54.08(15) . . ?
In6 In3 Li2 54.08(15) 2_655 . ?
Y1 In3 Li2 145.9(3) . . ?
In1 In3 Li2 149.8(3) . . ?
Y2 In3 Li2 67.10(18) 3 . ?
Y2 In3 Li2 67.10(18) . . ?
Y3 In3 Li2 113.19(8) 1_545 . ?
Y3 In3 Li2 113.19(8) 3_655 . ?
Li2 In4 In6 57.5(5) 11_666 12_656 ?
Li2 In4 In2 155.2(5) 11_666 . ?
In6 In4 In2 147.26(3) 12_656 . ?
Li2 In4 Y2 105.3(3) 11_666 . ?
In6 In4 Y2 135.340(18) 12_656 . ?
In2 In4 Y2 58.49(2) . . ?
Li2 In4 Y2 105.3(3) 11_666 3 ?
In6 In4 Y2 135.340(18) 12_656 3 ?
In2 In4 Y2 58.49(2) . 3 ?
Y2 In4 Y2 87.07(3) . 3 ?
Li2 In4 Y2 72.15(19) 11_666 11_666 ?
In6 In4 Y2 61.023(16) 12_656 11_666 ?
In2 In4 Y2 115.918(15) . 11_666 ?
Y2 In4 Y2 159.78(2) . 11_666 ?
Y2 In4 Y2 74.66(2) 3 11_666 ?
Li2 In4 Y2 72.2(2) 11_666 9_656 ?
In6 In4 Y2 61.023(16) 12_656 9_656 ?
In2 In4 Y2 115.918(15) . 9_656 ?
Y2 In4 Y2 74.66(2) . 9_656 ?
Y2 In4 Y2 159.78(2) 3 9_656 ?
Y2 In4 Y2 121.64(3) 11_666 9_656 ?
Li2 In4 In4 131.90(15) 11_666 4 ?
In6 In4 In4 99.386(12) 12_656 4 ?
In2 In4 In4 59.384(14) . 4 ?
Y2 In4 In4 59.549(14) . 4 ?
Y2 In4 In4 117.862(19) 3 4 ?
Y2 In4 In4 137.225(18) 11_666 4 ?
Y2 In4 In4 59.952(14) 9_656 4 ?
Li2 In4 In4 131.90(15) 11_666 3 ?
In6 In4 In4 99.386(12) 12_656 3 ?
In2 In4 In4 59.384(14) . 3 ?
Y2 In4 In4 117.862(19) . 3 ?
Y2 In4 In4 59.549(14) 3 3 ?
Y2 In4 In4 59.952(14) 11_666 3 ?
Y2 In4 In4 137.225(18) 9_656 3 ?
In4 In4 In4 90.0 4 3 ?
Li2 In4 Li2 52.3(9) 11_666 . ?
In6 In4 Li2 109.8(4) 12_656 . ?
In2 In4 Li2 103.0(4) . . ?
Y2 In4 Li2 68.2(3) . . ?
Y2 In4 Li2 68.2(3) 3 . ?
Y2 In4 Li2 96.45(19) 11_666 . ?
Y2 In4 Li2 96.45(18) 9_656 . ?
In4 In4 Li2 126.33(18) 4 . ?
In4 In4 Li2 126.33(18) 3 . ?
Li2 In4 Y4 113.3(5) 11_666 9_666 ?
In6 In4 Y4 55.80(3) 12_656 9_666 ?
In2 In4 Y4 91.46(4) . 9_666 ?
Y2 In4 Y4 121.03(2) . 9_666 ?
Y2 In4 Y4 121.03(2) 3 9_666 ?
Y2 In4 Y4 76.88(2) 11_666 9_666 ?
Y2 In4 Y4 76.88(2) 9_656 9_666 ?
In4 In4 Y4 61.482(17) 4 9_666 ?
In4 In4 Y4 61.482(17) 3 9_666 ?
Li2 In4 Y4 165.6(4) . 9_666 ?
In1 In5 In1 70.20(3) 11_665 9_665 ?
In1 In5 In1 108.82(6) 11_665 12_665 ?
In1 In5 In1 70.20(3) 9_665 12_665 ?
In1 In5 In1 70.20(3) 11_665 10_665 ?
In1 In5 In1 108.82(6) 9_665 10_665 ?
In1 In5 In1 70.20(3) 12_665 10_665 ?
In1 In5 Y3 61.583(16) 11_665 3_655 ?
In1 In5 Y3 61.583(16) 9_665 3_655 ?
In1 In5 Y3 131.28(3) 12_665 3_655 ?
In1 In5 Y3 131.28(3) 10_665 3_655 ?
In1 In5 Y3 131.28(3) 11_665 4_565 ?
In1 In5 Y3 131.28(3) 9_665 4_565 ?
In1 In5 Y3 61.583(16) 12_665 4_565 ?
In1 In5 Y3 61.583(16) 10_665 4_565 ?
Y3 In5 Y3 161.83(7) 3_655 4_565 ?
In1 In5 Y3 131.28(3) 11_665 . ?
In1 In5 Y3 61.583(16) 9_665 . ?
In1 In5 Y3 61.583(16) 12_665 . ?
In1 In5 Y3 131.28(3) 10_665 . ?
Y3 In5 Y3 88.571(11) 3_655 . ?
Y3 In5 Y3 88.571(11) 4_565 . ?
In1 In5 Y3 61.583(16) 11_665 2_665 ?
In1 In5 Y3 131.28(3) 9_665 2_665 ?
In1 In5 Y3 131.28(3) 12_665 2_665 ?
In1 In5 Y3 61.583(16) 10_665 2_665 ?
Y3 In5 Y3 88.571(11) 3_655 2_665 ?
Y3 In5 Y3 88.571(11) 4_565 2_665 ?
Y3 In5 Y3 161.83(7) . 2_665 ?
In1 In5 Y4 125.59(3) 11_665 . ?
In1 In5 Y4 125.59(3) 9_665 . ?
In1 In5 Y4 125.59(3) 12_665 . ?
In1 In5 Y4 125.59(3) 10_665 . ?
Y3 In5 Y4 80.91(3) 3_655 . ?
Y3 In5 Y4 80.91(3) 4_565 . ?
Y3 In5 Y4 80.91(3) . . ?
Y3 In5 Y4 80.91(3) 2_665 . ?
Li2 In6 In3 70.6(2) . . ?
Li2 In6 In3 70.6(2) . 2_655 ?
In3 In6 In3 90.10(3) . 2_655 ?
Li2 In6 Y4 123.3(4) . . ?
In3 In6 Y4 134.710(15) . . ?
In3 In6 Y4 134.710(15) 2_655 . ?
Li2 In6 In4 57.0(4) . 11_666 ?
In3 In6 In4 110.01(2) . 11_666 ?
In3 In6 In4 110.01(2) 2_655 11_666 ?
Y4 In6 In4 66.29(5) . 11_666 ?
Li2 In6 Y3 131.98(13) . 3_655 ?
In3 In6 Y3 64.08(2) . 3_655 ?
In3 In6 Y3 122.80(3) 2_655 3_655 ?
Y4 In6 Y3 81.98(4) . 3_655 ?
In4 In6 Y3 126.356(19) 11_666 3_655 ?
Li2 In6 Y3 131.98(13) . 2_665 ?
In3 In6 Y3 122.80(3) . 2_665 ?
In3 In6 Y3 64.08(2) 2_655 2_665 ?
Y4 In6 Y3 81.98(4) . 2_665 ?
In4 In6 Y3 126.356(19) 11_666 2_665 ?
Y3 In6 Y3 87.50(3) 3_655 2_665 ?
Li2 In6 Li1 97.6(5) . . ?
In3 In6 Li1 54.99(18) . . ?
In3 In6 Li1 54.99(18) 2_655 . ?
Y4 In6 Li1 139.0(4) . . ?
In4 In6 Li1 154.7(4) 11_666 . ?
Y3 In6 Li1 68.9(2) 3_655 . ?
Y3 In6 Li1 68.9(2) 2_665 . ?
Li2 In6 Y2 71.94(14) . 2_655 ?
In3 In6 Y2 138.58(3) . 2_655 ?
In3 In6 Y2 60.984(19) 2_655 2_655 ?
Y4 In6 Y2 81.65(3) . 2_655 ?
In4 In6 Y2 60.947(18) 11_666 2_655 ?
Y3 In6 Y2 156.03(3) 3_655 2_655 ?
Y3 In6 Y2 72.970(18) 2_665 2_655 ?
Li1 In6 Y2 114.56(10) . 2_655 ?
Li2 In6 Y2 71.94(14) . 3 ?
In3 In6 Y2 60.983(19) . 3 ?
In3 In6 Y2 138.58(3) 2_655 3 ?
Y4 In6 Y2 81.65(3) . 3 ?
In4 In6 Y2 60.947(18) 11_666 3 ?
Y3 In6 Y2 72.970(18) 3_655 3 ?
Y3 In6 Y2 156.03(3) 2_665 3 ?
Li1 In6 Y2 114.56(10) . 3 ?
Y2 In6 Y2 121.49(4) 2_655 3 ?

loop_
_geom_bond_atom_site_label_1
_geom_bond_atom_site_label_2
_geom_bond_distance
_geom_bond_site_symmetry_2
_geom_bond_publ_flag
Y1 In3 3.1033(11) 4 ?
Y1 In3 3.1033(11) . ?
Y1 In3 3.1033(11) 3 ?
Y1 In3 3.1033(11) 2 ?
Y1 In2 3.206(3) . ?
Y1 In1 3.3263(18) 4 ?
Y1 In1 3.3263(18) 2 ?
Y1 In1 3.3263(18) . ?
Y1 In1 3.3263(18) 3 ?
Y2 In2 3.1378(9) . ?
Y2 In3 3.1746(8) 4 ?
Y2 In3 3.1746(8) . ?
Y2 In4 3.2191(9) . ?
Y2 In4 3.2191(9) 4 ?
Y2 In4 3.2581(8) 12_656 ?
Y2 In4 3.2581(8) 9_656 ?
Y2 In6 3.2605(7) 4 ?
Y2 In6 3.2605(7) 2_655 ?
Y2 Li2 3.647(4) . ?
Y2 Li2 3.647(4) 3_545 ?
Y2 Y3 3.8271(11) 1_545 ?
Y3 In5 3.1442(10) . ?
Y3 In6 3.1747(8) 2_665 ?
Y3 In6 3.1747(8) 4_565 ?
Y3 In1 3.1977(9) 9_665 ?
Y3 In1 3.1977(9) 12_665 ?
Y3 In3 3.2680(8) 1_565 ?
Y3 In3 3.2680(8) 4_565 ?
Y3 In1 3.2770(8) 4_565 ?
Y3 In1 3.2770(8) 1_565 ?
Y3 Li1 3.633(4) 3 ?
Y3 Li1 3.633(4) 1_565 ?
Y3 Y2 3.8271(11) 1_565 ?
Y4 In6 3.0870(8) 4_565 ?
Y4 In6 3.0870(8) . ?
Y4 In6 3.0870(8) 3_655 ?
Y4 In6 3.0870(8) 2_665 ?
Y4 In5 3.186(3) . ?
Y4 In4 3.4171(18) 10_666 ?
Y4 In4 3.4171(18) 12_666 ?
Y4 In4 3.4171(18) 11_666 ?
Y4 In4 3.4171(18) 9_666 ?
Li1 In1 2.788(13) . ?
Li1 In1 2.788(13) 2_655 ?
Li1 In3 2.88(2) 2_655 ?
Li1 In3 2.88(2) . ?
Li1 Li1 3.05(6) 11_665 ?
Li1 In1 3.174(19) 12_655 ?
Li1 In1 3.174(19) 11_665 ?
Li1 In6 3.24(2) . ?
Li1 In6 3.24(2) 2_655 ?
Li1 Y3 3.633(4) 2_665 ?
Li1 Y3 3.633(4) 1_545 ?
Li1 Y3 3.633(4) 4 ?
Li2 Li2 2.75(5) 11_666 ?
Li2 In4 2.917(9) 12_656 ?
Li2 In4 2.917(9) 11_666 ?
Li2 In6 2.931(19) 2_655 ?
Li2 In6 2.931(19) . ?
Li2 In4 3.288(14) 2_655 ?
Li2 In4 3.288(14) . ?
Li2 In3 3.41(2) . ?
Li2 In3 3.41(2) 2_655 ?
Li2 Y2 3.647(4) 2_655 ?
Li2 Y2 3.647(4) 4_655 ?
In1 In5 3.1019(12) 9_665 ?
In1 In3 3.1463(10) . ?
In1 Li1 3.174(19) 11_665 ?
In1 Y3 3.1977(9) 9_665 ?
In1 Y3 3.1977(9) 11_565 ?
In1 Y3 3.2770(8) 1_545 ?
In1 Y3 3.2770(8) 3_655 ?
In2 Y2 3.1378(9) 4 ?
In2 Y2 3.1378(9) 3 ?
In2 Y2 3.1378(9) 2 ?
In2 In4 3.2034(13) . ?
In2 In4 3.2034(13) 3 ?
In2 In4 3.2034(13) 4 ?
In2 In4 3.2034(13) 2 ?
In3 In6 2.9774(7) . ?
In3 In6 2.9774(7) 2_655 ?
In3 Y2 3.1746(8) 3 ?
In3 Y3 3.2680(8) 1_545 ?
In3 Y3 3.2680(8) 3_655 ?
In4 Li2 2.917(9) 11_666 ?
In4 In6 3.1619(9) 12_656 ?
In4 Y2 3.2191(9) 3 ?
In4 Y2 3.2581(8) 11_666 ?
In4 Y2 3.2581(8) 9_656 ?
In4 In4 3.2629(10) 4 ?
In4 In4 3.2629(10) 3 ?
In4 Y4 3.4171(18) 9_666 ?
In5 In1 3.1019(12) 11_665 ?
In5 In1 3.1019(12) 9_665 ?
In5 In1 3.1019(12) 12_665 ?
In5 In1 3.1019(12) 10_665 ?
In5 Y3 3.1442(10) 3_655 ?
In5 Y3 3.1442(10) 4_565 ?
In5 Y3 3.1442(10) 2_665 ?
In6 In3 2.9774(7) 2_655 ?
In6 In4 3.1619(9) 11_666 ?
In6 Y3 3.1747(8) 3_655 ?
In6 Y3 3.1747(8) 2_665 ?
In6 Y2 3.2605(7) 2_655 ?
In6 Y2 3.2605(7) 3 ?
